data_4082044
loop_
_publ_author_name
'Stevens, Charlotte J.'
'Nichol, Gary S.'
'Arnold, Polly L.'
'Love, Jason B.'

_publ_section_title
;
 Isocyanide and Phosphine Oxide Coordination in Binuclear Chromium Pacman
 Complexes
;
_journal_issue 23
_journal_name_full Organometallics
_journal_page_first 6879
_journal_paper_doi 10.1021/om4009313
_journal_volume 32
_journal_year 2013
_chemical_formula_moiety 'C47 H49 Cr2 N9, 2(C6, H6)'
_chemical_formula_sum 'C59 H61 Cr2 N9'
_chemical_formula_weight 1000.16
_chemical_name_systematic
;
 ?
;
_space_group_crystal_system monoclinic
_space_group_IT_number 11
_space_group_name_Hall '-P 2yb'
_space_group_name_H-M_alt 'P 1 21/m 1'
_symmetry_space_group_name_Hall '-P 2yb'
_symmetry_space_group_name_H-M 'P 1 21/m 1'
_atom_sites_solution_hydrogens mixed
_atom_sites_solution_primary direct
_atom_sites_solution_secondary difmap
_audit_creation_method SHELXL-2013
_cell_angle_alpha 90
_cell_angle_beta 90.911(2)
_cell_angle_gamma 90
_cell_formula_units_Z 2
_cell_length_a 9.6071(2)
_cell_length_b 19.8185(5)
_cell_length_c 13.4726(3)
_cell_measurement_reflns_used 8887
_cell_measurement_temperature 170(2)
_cell_measurement_theta_max 27.4241
_cell_measurement_theta_min 2.9474
_cell_volume 2564.84(10)
_computing_cell_refinement
;
CrysAlisPro, Agilent Technologies,
Version 1.171.35.19 (release 27-10-2011 CrysAlis171 .NET)
(compiled Oct 27 2011,15:02:11)
;
_computing_data_collection
;
CrysAlisPro, Agilent Technologies,
Version 1.171.35.19 (release 27-10-2011 CrysAlis171 .NET)
(compiled Oct 27 2011,15:02:11)
;
_computing_data_reduction
;
CrysAlisPro, Agilent Technologies,
Version 1.171.35.19 (release 27-10-2011 CrysAlis171 .NET)
(compiled Oct 27 2011,15:02:11)
;
_computing_molecular_graphics ORTEP
_computing_publication_material MERCURY
_computing_structure_refinement 'SHELXL-2013 (Sheldrick, 2013)'
_computing_structure_solution SIR-92
_diffrn_ambient_temperature 170(2)
_diffrn_detector_area_resol_mean 16.1042
_diffrn_measured_fraction_theta_full 0.998
_diffrn_measured_fraction_theta_max 0.998
_diffrn_measurement_device_type 'Xcalibur, Eos'
_diffrn_measurement_method '\w scans'
_diffrn_radiation_monochromator graphite
_diffrn_radiation_source 'fine-focus sealed tube'
_diffrn_radiation_type MoK\a
_diffrn_radiation_wavelength 0.71073
_diffrn_reflns_av_R_equivalents 0.0322
_diffrn_reflns_av_unetI/netI 0.0235
_diffrn_reflns_Laue_measured_fraction_full 0.998
_diffrn_reflns_Laue_measured_fraction_max 0.998
_diffrn_reflns_limit_h_max 12
_diffrn_reflns_limit_h_min -12
_diffrn_reflns_limit_k_max 25
_diffrn_reflns_limit_k_min -25
_diffrn_reflns_limit_l_max 17
_diffrn_reflns_limit_l_min -17
_diffrn_reflns_number 36945
_diffrn_reflns_point_group_measured_fraction_full 0.998
_diffrn_reflns_point_group_measured_fraction_max 0.998
_diffrn_reflns_theta_full 25.242
_diffrn_reflns_theta_max 27.484
_diffrn_reflns_theta_min 2.953
_exptl_absorpt_coefficient_mu 0.472
_exptl_absorpt_correction_T_max 1.00000
_exptl_absorpt_correction_T_min 0.80385
_exptl_absorpt_correction_type multi-scan
_exptl_absorpt_process_details
;
CrysAlisPro, Agilent Technologies,
Version 1.171.35.19 (release 27-10-2011 CrysAlis171 .NET)
(compiled Oct 27 2011,15:02:11)
Empirical absorption correction using spherical harmonics,
 implemented in SCALE3 ABSPACK scaling algorithm.
;
_exptl_crystal_colour red
_exptl_crystal_density_diffrn 1.295
_exptl_crystal_density_method 'not measured'
_exptl_crystal_description prism
_exptl_crystal_F_000 1052
_exptl_crystal_size_max 0.8380
_exptl_crystal_size_mid 0.1642
_exptl_crystal_size_min 0.1349
_refine_diff_density_max 0.331
_refine_diff_density_min -0.376
_refine_diff_density_rms 0.047
_refine_ls_extinction_method none
_refine_ls_goodness_of_fit_ref 1.015
_refine_ls_hydrogen_treatment mixed
_refine_ls_matrix_type full
_refine_ls_number_parameters 357
_refine_ls_number_reflns 6053
_refine_ls_number_restraints 10
_refine_ls_restrained_S_all 1.025
_refine_ls_R_factor_all 0.0452
_refine_ls_R_factor_gt 0.0343
_refine_ls_shift/su_max 0.001
_refine_ls_shift/su_mean 0.000
_refine_ls_structure_factor_coef Fsqd
_refine_ls_weighting_details 'w=1/[\s^2^(Fo^2^)+(0.0386P)^2^+1.4151P] where P=(Fo^2^+2Fc^2^)/3'
_refine_ls_weighting_scheme calc
_refine_ls_wR_factor_gt 0.0820
_refine_ls_wR_factor_ref 0.0870
_reflns_Friedel_coverage 0.000
_reflns_number_gt 5065
_reflns_number_total 6053
_reflns_threshold_expression 'I > 2\s(I)'
_cod_data_source_file om4009313_si_001.cif
_cod_data_source_block '[Cr2(CNtBu)(L)]'
_cod_database_code 4082044
_shelx_space_group_comment
;
The symmetry employed for this shelxl refinement is uniquely defined
by the following loop, which should always be used as a source of
symmetry information in preference to the above space-group names.
They are only intended as comments.
;

loop_
_space_group_symop_operation_xyz
'x, y, z'
'-x, y+1/2, -z'
'-x, -y, -z'
'x, -y-1/2, z'

loop_
_atom_site_label
_atom_site_type_symbol
_atom_site_fract_x
_atom_site_fract_y
_atom_site_fract_z
_atom_site_U_iso_or_equiv
_atom_site_adp_type
_atom_site_occupancy
_atom_site_site_symmetry_order
_atom_site_calc_flag
_atom_site_refinement_flags_posn
_atom_site_refinement_flags_adp
_atom_site_refinement_flags_occupancy
_atom_site_disorder_assembly
_atom_site_disorder_group
C1 C 0.39444(15) 0.13887(8) 0.69126(11) 0.0200(3) Uani 1 1 d . . . . .
H1 H 0.2981 0.1392 0.6743 0.024 Uiso 1 1 calc R U . . .
C2 C 0.44482(15) 0.09605(8) 0.76739(11) 0.0208(3) Uani 1 1 d . . . . .
C3 C 0.38690(16) 0.04257(8) 0.82041(11) 0.0248(3) Uani 1 1 d . . . . .
H3 H 0.2913 0.0306 0.8230 0.030 Uiso 1 1 calc R U . . .
C4 C 0.49825(16) 0.01034(8) 0.86875(11) 0.0247(3) Uani 1 1 d . . . . .
H4 H 0.4927 -0.0280 0.9108 0.030 Uiso 1 1 calc R U . . .
C5 C 0.62010(15) 0.04534(8) 0.84356(11) 0.0209(3) Uani 1 1 d . . . . .
C6 C 0.76983(16) 0.03201(8) 0.87579(11) 0.0238(3) Uani 1 1 d . . . . .
C7 C 0.80616(18) 0.08139(10) 0.96116(13) 0.0342(4) Uani 1 1 d . . . . .
H7A H 0.7946 0.1279 0.9378 0.051 Uiso 1 1 calc R U . . .
H7B H 0.9029 0.0743 0.9829 0.051 Uiso 1 1 calc R U . . .
H7C H 0.7440 0.0733 1.0169 0.051 Uiso 1 1 calc R U . . .
C8 C 0.78510(18) -0.04068(9) 0.91436(14) 0.0350(4) Uani 1 1 d . . . . .
H8A H 0.7202 -0.0480 0.9687 0.052 Uiso 1 1 calc R U . . .
H8B H 0.8807 -0.0479 0.9386 0.052 Uiso 1 1 calc R U . . .
H8C H 0.7642 -0.0724 0.8604 0.052 Uiso 1 1 calc R U . . .
C9 C 0.86846(16) 0.04346(8) 0.78986(12) 0.0237(3) Uani 1 1 d . . . . .
C10 C 0.98895(17) 0.00734(9) 0.76417(14) 0.0324(4) Uani 1 1 d . . . . .
H10 H 1.0271 -0.0304 0.7985 0.039 Uiso 1 1 calc R U . . .
C11 C 1.04190(17) 0.03724(9) 0.67912(14) 0.0336(4) Uani 1 1 d . . . . .
H11 H 1.1224 0.0238 0.6441 0.040 Uiso 1 1 calc R U . . .
C12 C 0.95286(16) 0.09098(8) 0.65558(12) 0.0250(3) Uani 1 1 d . . . . .
C13 C 0.93879(16) 0.13589(8) 0.57468(12) 0.0246(3) Uani 1 1 d . . . . .
H13 H 1.0069 0.1365 0.5244 0.030 Uiso 1 1 calc R U . . .
C14 C 0.81753(15) 0.21472(8) 0.47944(11) 0.0221(3) Uani 1 1 d . . . . .
C15 C 0.81250(17) 0.18115(9) 0.38844(12) 0.0268(3) Uani 1 1 d . . . . .
H15 H 0.8103 0.1332 0.3885 0.032 Uiso 1 1 calc R U . . .
C16 C 0.81054(17) 0.21457(9) 0.29766(12) 0.0281(4) Uani 1 1 d . . . . .
C17 C 0.8156(2) 0.17411(11) 0.20282(14) 0.0413(5) Uani 1 1 d . . . . .
H17A H 0.9109 0.1741 0.1779 0.062 Uiso 1 1 calc R U . . .
H17B H 0.7530 0.1944 0.1531 0.062 Uiso 1 1 calc R U . . .
H17C H 0.7863 0.1276 0.2159 0.062 Uiso 1 1 calc R U . . .
C18 C 0.42079(14) 0.21484(7) 0.56225(10) 0.0182(3) Uani 1 1 d . . . . .
C19 C 0.35221(16) 0.18080(8) 0.48531(11) 0.0240(3) Uani 1 1 d . . . . .
H19 H 0.3539 0.1329 0.4847 0.029 Uiso 1 1 calc R U . . .
C20 C 0.28124(16) 0.21462(9) 0.40931(11) 0.0261(3) Uani 1 1 d . . . . .
C21 C 0.2035(2) 0.17459(11) 0.33032(13) 0.0386(4) Uani 1 1 d . . . . .
H21A H 0.2155 0.1262 0.3431 0.058 Uiso 1 1 calc R U . . .
H21B H 0.2404 0.1856 0.2649 0.058 Uiso 1 1 calc R U . . .
H21C H 0.1043 0.1860 0.3319 0.058 Uiso 1 1 calc R U . . .
N5 N 0.9046(2) 0.2500 0.82814(15) 0.0269(4) Uani 1 2 d S T P A .
C22 C 0.8004(2) 0.2500 0.78470(17) 0.0274(5) Uani 1 2 d S T P . .
C23 C 1.0463(3) 0.2500 0.8714(2) 0.0360(6) Uani 1 2 d DS T P . .
C24A C 1.0275(5) 0.2500 0.9871(3) 0.0511(14) Uani 0.716(7) 2 d DS T P A 1
H24A H 1.120(2) 0.2500 1.018(4) 0.077 Uiso 0.716(7) 2 d DS U P A 1
H24B H 0.972(3) 0.2119(13) 1.010(3) 0.077 Uiso 0.716(7) 1 d D U P A 1
C25A C 1.1144(4) 0.1867(3) 0.8422(4) 0.0721(18) Uani 0.716(7) 1 d D . P A 1
H25A H 1.0599 0.1483 0.8657 0.108 Uiso 0.716(7) 1 calc R U P A 1
H25B H 1.2083 0.1849 0.8716 0.108 Uiso 0.716(7) 1 calc R U P A 1
H25C H 1.1204 0.1848 0.7697 0.108 Uiso 0.716(7) 1 calc R U P A 1
C24B C 1.1347(11) 0.2500 0.7629(9) 0.061(4) Uani 0.284(7) 2 d DS T P A 2
H24C H 1.128(10) 0.224(4) 0.701(4) 0.092 Uiso 0.284(7) 1 d D U P A 2
H24D H 1.235(3) 0.2500 0.778(11) 0.092 Uiso 0.284(7) 2 d DS U P A 2
C25B C 1.0858(11) 0.1867(6) 0.9141(12) 0.087(6) Uani 0.284(7) 1 d D . P A 2
H25D H 1.0291 0.1778 0.9725 0.130 Uiso 0.284(7) 1 calc R U P A 2
H25E H 1.1843 0.1882 0.9339 0.130 Uiso 0.284(7) 1 calc R U P A 2
H25F H 1.0710 0.1507 0.8652 0.130 Uiso 0.284(7) 1 calc R U P A 2
C26 C 0.4632(3) 0.2500 0.1561(2) 0.0437(7) Uani 1 2 d S T P . .
H26 H 0.4574 0.2500 0.2264 0.052 Uiso 1 2 calc R U P . .
C27 C 0.4675(2) 0.18986(10) 0.10470(17) 0.0451(5) Uani 1 1 d . . . . .
H27 H 0.4630 0.1483 0.1397 0.054 Uiso 1 1 calc R U . . .
C28 C 0.4783(2) 0.18964(11) 0.00277(17) 0.0452(5) Uani 1 1 d . . . . .
H28 H 0.4810 0.1481 -0.0323 0.054 Uiso 1 1 calc R U . . .
C29 C 0.4852(3) 0.2500 -0.0484(2) 0.0482(7) Uani 1 2 d S T P . .
H29 H 0.4946 0.2500 -0.1185 0.058 Uiso 1 2 calc R U P . .
C30 C 0.5611(3) 0.99153(11) 0.59196(17) 0.0537(6) Uani 1 1 d . . . . .
H30 H 0.6034 0.9856 0.6556 0.064 Uiso 1 1 calc R U . . .
C31 C 0.6360(2) 1.01871(12) 0.51586(19) 0.0549(6) Uani 1 1 d . . . . .
H31 H 0.7301 1.0318 0.5269 0.066 Uiso 1 1 calc R U . . .
C32 C 0.4246(3) 0.97296(12) 0.57590(18) 0.0571(6) Uani 1 1 d . . . . .
H32 H 0.3724 0.9543 0.6286 0.068 Uiso 1 1 calc R U . . .
N1 N 0.48069(12) 0.17821(6) 0.64396(9) 0.0193(3) Uani 1 1 d . . . . .
N2 N 0.58684(12) 0.09798(6) 0.78402(9) 0.0197(3) Uani 1 1 d . . . . .
N3 N 0.84845(12) 0.09420(7) 0.72479(9) 0.0219(3) Uani 1 1 d . . . . .
N4 N 0.83133(13) 0.17680(7) 0.56908(9) 0.0222(3) Uani 1 1 d . . . . .
Cr1 Cr 0.69070(2) 0.15638(2) 0.68823(2) 0.01886(7) Uani 1 1 d . . . . .

loop_
_atom_site_aniso_label
_atom_site_aniso_U_11
_atom_site_aniso_U_22
_atom_site_aniso_U_33
_atom_site_aniso_U_23
_atom_site_aniso_U_13
_atom_site_aniso_U_12
C1 0.0174(7) 0.0197(7) 0.0229(7) -0.0022(6) 0.0002(5) 0.0023(6)
C2 0.0186(7) 0.0216(8) 0.0223(7) -0.0004(6) 0.0015(5) 0.0005(6)
C3 0.0213(7) 0.0282(8) 0.0248(8) 0.0027(6) 0.0025(6) -0.0031(6)
C4 0.0272(8) 0.0233(8) 0.0237(7) 0.0049(6) 0.0018(6) -0.0017(6)
C5 0.0233(7) 0.0197(7) 0.0197(7) 0.0008(6) -0.0006(5) 0.0016(6)
C6 0.0228(7) 0.0229(8) 0.0254(8) 0.0053(6) -0.0030(6) 0.0023(6)
C7 0.0313(9) 0.0420(11) 0.0291(9) 0.0005(8) -0.0068(7) -0.0031(8)
C8 0.0307(9) 0.0319(10) 0.0422(10) 0.0161(8) -0.0013(7) 0.0049(7)
C9 0.0212(7) 0.0212(8) 0.0284(8) 0.0028(6) -0.0036(6) 0.0009(6)
C10 0.0258(8) 0.0282(9) 0.0431(10) 0.0079(8) 0.0000(7) 0.0092(7)
C11 0.0236(8) 0.0345(10) 0.0429(10) 0.0019(8) 0.0048(7) 0.0099(7)
C12 0.0190(7) 0.0268(8) 0.0294(8) 0.0002(7) 0.0019(6) 0.0021(6)
C13 0.0204(7) 0.0263(8) 0.0272(8) -0.0011(6) 0.0039(6) -0.0006(6)
C14 0.0179(7) 0.0250(8) 0.0236(7) 0.0012(6) 0.0023(5) -0.0003(6)
C15 0.0272(8) 0.0235(8) 0.0296(8) -0.0024(7) 0.0006(6) 0.0003(7)
C16 0.0278(8) 0.0330(9) 0.0235(8) -0.0034(7) -0.0016(6) 0.0003(7)
C17 0.0530(12) 0.0431(11) 0.0277(9) -0.0075(8) -0.0040(8) 0.0046(9)
C18 0.0165(6) 0.0177(7) 0.0204(7) 0.0003(6) -0.0003(5) 0.0010(5)
C19 0.0261(8) 0.0199(7) 0.0258(8) -0.0035(6) 0.0002(6) -0.0017(6)
C20 0.0253(8) 0.0327(9) 0.0204(7) -0.0030(7) -0.0015(6) -0.0017(7)
C21 0.0412(10) 0.0463(11) 0.0280(9) -0.0054(8) -0.0083(8) -0.0090(9)
N5 0.0234(10) 0.0255(10) 0.0317(10) 0.000 0.0022(8) 0.000
C22 0.0236(11) 0.0294(12) 0.0292(12) 0.000 0.0034(9) 0.000
C23 0.0231(12) 0.0345(14) 0.0500(16) 0.000 -0.0107(11) 0.000
C24A 0.047(3) 0.076(4) 0.030(2) 0.000 -0.0098(17) 0.000
C25A 0.0330(18) 0.087(3) 0.096(3) -0.051(3) -0.021(2) 0.0276(19)
C24B 0.023(5) 0.088(11) 0.072(9) 0.000 0.011(5) 0.000
C25B 0.041(6) 0.064(8) 0.154(14) 0.056(9) -0.047(8) -0.020(5)
C26 0.0433(16) 0.0433(16) 0.0446(16) 0.000 0.0069(12) 0.000
C27 0.0457(11) 0.0300(10) 0.0596(13) 0.0029(9) 0.0052(10) -0.0013(9)
C28 0.0385(11) 0.0420(12) 0.0552(13) -0.0132(10) 0.0005(9) 0.0021(9)
C29 0.0378(15) 0.064(2) 0.0426(16) 0.000 0.0016(12) 0.000
C30 0.0753(16) 0.0366(12) 0.0489(12) -0.0204(10) -0.0064(11) 0.0055(11)
C31 0.0417(11) 0.0449(13) 0.0782(17) -0.0329(12) 0.0064(11) -0.0075(10)
C32 0.0722(16) 0.0425(13) 0.0573(14) -0.0206(11) 0.0257(12) -0.0172(11)
N1 0.0195(6) 0.0166(6) 0.0217(6) 0.0003(5) -0.0012(5) 0.0019(5)
N2 0.0188(6) 0.0182(6) 0.0221(6) 0.0012(5) 0.0003(5) 0.0011(5)
N3 0.0177(6) 0.0218(7) 0.0261(6) 0.0020(5) 0.0008(5) 0.0017(5)
N4 0.0225(6) 0.0209(6) 0.0233(6) 0.0012(5) 0.0023(5) -0.0010(5)
Cr1 0.01613(12) 0.01783(13) 0.02265(13) 0.00343(10) 0.00126(8) 0.00176(9)

loop_
_atom_type_symbol
_atom_type_description
_atom_type_scat_dispersion_real
_atom_type_scat_dispersion_imag
_atom_type_scat_source
C C 0.0033 0.0016 'International Tables Vol C Tables 4.2.6.8 and 6.1.1.4'
H H 0.0000 0.0000 'International Tables Vol C Tables 4.2.6.8 and 6.1.1.4'
N N 0.0061 0.0033 'International Tables Vol C Tables 4.2.6.8 and 6.1.1.4'
Cr Cr 0.3209 0.6236 'International Tables Vol C Tables 4.2.6.8 and 6.1.1.4'

loop_
_geom_angle_atom_site_label_1
_geom_angle_atom_site_label_2
_geom_angle_atom_site_label_3
_geom_angle
_geom_angle_site_symmetry_1
_geom_angle_site_symmetry_3
N1 C1 C2 119.94(13) . .
N1 C1 H1 120.0 . .
C2 C1 H1 120.0 . .
N2 C2 C3 109.79(13) . .
N2 C2 C1 115.36(13) . .
C3 C2 C1 133.82(14) . .
C4 C3 C2 106.05(13) . .
C4 C3 H3 127.0 . .
C2 C3 H3 127.0 . .
C3 C4 C5 107.21(14) . .
C3 C4 H4 126.4 . .
C5 C4 H4 126.4 . .
N2 C5 C4 109.51(13) . .
N2 C5 C6 121.19(13) . .
C4 C5 C6 129.28(14) . .
C5 C6 C9 110.75(12) . .
C5 C6 C8 110.14(13) . .
C9 C6 C8 109.81(13) . .
C5 C6 C7 107.71(13) . .
C9 C6 C7 109.58(13) . .
C8 C6 C7 108.81(14) . .
C6 C7 H7A 109.5 . .
C6 C7 H7B 109.5 . .
H7A C7 H7B 109.5 . .
C6 C7 H7C 109.5 . .
H7A C7 H7C 109.5 . .
H7B C7 H7C 109.5 . .
C6 C8 H8A 109.5 . .
C6 C8 H8B 109.5 . .
H8A C8 H8B 109.5 . .
C6 C8 H8C 109.5 . .
H8A C8 H8C 109.5 . .
H8B C8 H8C 109.5 . .
N3 C9 C10 109.20(14) . .
N3 C9 C6 121.45(13) . .
C10 C9 C6 129.35(14) . .
C11 C10 C9 107.35(15) . .
C11 C10 H10 126.3 . .
C9 C10 H10 126.3 . .
C10 C11 C12 106.27(14) . .
C10 C11 H11 126.9 . .
C12 C11 H11 126.9 . .
N3 C12 C11 109.26(14) . .
N3 C12 C13 115.48(14) . .
C11 C12 C13 134.86(15) . .
N4 C13 C12 119.92(14) . .
N4 C13 H13 120.0 . .
C12 C13 H13 120.0 . .
C15 C14 C14 118.48(10) . 4_565
C15 C14 N4 119.62(14) . .
C14 C14 N4 121.79(8) 4_565 .
C16 C15 C14 123.07(16) . .
C16 C15 H15 118.5 . .
C14 C15 H15 118.5 . .
C15 C16 C16 118.44(10) . 4_565
C15 C16 C17 119.41(16) . .
C16 C16 C17 122.08(10) 4_565 .
C16 C17 H17A 109.5 . .
C16 C17 H17B 109.5 . .
H17A C17 H17B 109.5 . .
C16 C17 H17C 109.5 . .
H17A C17 H17C 109.5 . .
H17B C17 H17C 109.5 . .
C18 C18 C19 118.96(9) 4_565 .
C18 C18 N1 120.47(8) 4_565 .
C19 C18 N1 120.39(13) . .
C20 C19 C18 122.27(15) . .
C20 C19 H19 118.9 . .
C18 C19 H19 118.9 . .
C19 C20 C20 118.76(9) . 4_565
C19 C20 C21 119.64(16) . .
C20 C20 C21 121.58(10) 4_565 .
C20 C21 H21A 109.5 . .
C20 C21 H21B 109.5 . .
H21A C21 H21B 109.5 . .
C20 C21 H21C 109.5 . .
H21A C21 H21C 109.5 . .
H21B C21 H21C 109.5 . .
C22 N5 C23 172.8(2) . .
N5 C22 Cr1 128.50(7) . 4_565
N5 C22 Cr1 128.50(7) . .
Cr1 C22 Cr1 96.36(8) 4_565 .
C25B C23 C25B 122.8(12) 4_565 .
C25A C23 C25A 117.0(5) . 4_565
C25B C23 N5 113.4(4) 4_565 .
C25B C23 N5 113.4(4) . .
C25A C23 N5 107.83(19) . .
C25A C23 N5 107.83(19) 4_565 .
C25A C23 C24A 108.9(3) . .
C25A C23 C24A 108.9(3) 4_565 .
N5 C23 C24A 105.8(2) . .
C25B C23 C24B 102.3(8) 4_565 .
C25B C23 C24B 102.3(8) . .
N5 C23 C24B 97.5(4) . .
C23 C24A H24A 108(3) . .
C23 C24A H24B 113(2) . .
H24A C24A H24B 111(3) . .
C23 C25A H25A 109.5 . .
C23 C25A H25B 109.5 . .
H25A C25A H25B 109.5 . .
C23 C25A H25C 109.5 . .
H25A C25A H25C 109.5 . .
H25B C25A H25C 109.5 . .
C23 C24B H24C 135(6) . .
C23 C24B H24D 109(9) . .
H24C C24B H24D 103(9) . .
C23 C25B H25D 109.5 . .
C23 C25B H25E 109.5 . .
H25D C25B H25E 109.5 . .
C23 C25B H25F 109.5 . .
H25D C25B H25F 109.5 . .
H25E C25B H25F 109.5 . .
C27 C26 C27 119.5(3) . 4_565
C27 C26 H26 120.2 . .
C27 C26 H26 120.2 4_565 .
C28 C27 C26 120.4(2) . .
C28 C27 H27 119.8 . .
C26 C27 H27 119.8 . .
C27 C28 C29 119.9(2) . .
C27 C28 H28 120.0 . .
C29 C28 H28 120.0 . .
C28 C29 C28 119.8(3) . 4_565
C28 C29 H29 120.1 . .
C28 C29 H29 120.1 4_565 .
C31 C30 C32 119.8(2) . .
C31 C30 H30 120.1 . .
C32 C30 H30 120.1 . .
C32 C31 C30 120.1(2) 3_676 .
C32 C31 H31 119.9 3_676 .
C30 C31 H31 119.9 . .
C31 C32 C30 120.0(2) 3_676 .
C31 C32 H32 120.0 3_676 .
C30 C32 H32 120.0 . .
C1 N1 C18 115.22(12) . .
C1 N1 Cr1 110.18(10) . .
C18 N1 Cr1 133.06(9) . .
C5 N2 C2 107.39(12) . .
C5 N2 Cr1 135.28(10) . .
C2 N2 Cr1 114.29(10) . .
C9 N3 C12 107.91(13) . .
C9 N3 Cr1 135.85(10) . .
C12 N3 Cr1 114.57(10) . .
C13 N4 C14 115.85(13) . .
C13 N4 Cr1 110.07(10) . .
C14 N4 Cr1 132.77(10) . .
N3 Cr1 N2 82.50(5) . .
N3 Cr1 N1 153.78(5) . .
N2 Cr1 N1 79.62(5) . .
N3 Cr1 N4 79.52(5) . .
N2 Cr1 N4 155.58(5) . .
N1 Cr1 N4 110.76(5) . .
N3 Cr1 C22 91.03(6) . .
N2 Cr1 C22 107.71(6) . .
N1 Cr1 C22 112.60(6) . .
N4 Cr1 C22 89.08(6) . .

loop_
_geom_bond_atom_site_label_1
_geom_bond_atom_site_label_2
_geom_bond_distance
_geom_bond_site_symmetry_2
C1 N1 1.3105(19) .
C1 C2 1.411(2) .
C1 H1 0.9500 .
C2 N2 1.3797(18) .
C2 C3 1.399(2) .
C3 C4 1.398(2) .
C3 H3 0.9500 .
C4 C5 1.407(2) .
C4 H4 0.9500 .
C5 N2 1.3512(19) .
C5 C6 1.519(2) .
C6 C9 1.525(2) .
C6 C8 1.538(2) .
C6 C7 1.546(2) .
C7 H7A 0.9800 .
C7 H7B 0.9800 .
C7 H7C 0.9800 .
C8 H8A 0.9800 .
C8 H8B 0.9800 .
C8 H8C 0.9800 .
C9 N3 1.346(2) .
C9 C10 1.409(2) .
C10 C11 1.393(2) .
C10 H10 0.9500 .
C11 C12 1.399(2) .
C11 H11 0.9500 .
C12 N3 1.3818(19) .
C12 C13 1.412(2) .
C13 N4 1.314(2) .
C13 H13 0.9500 .
C14 C15 1.395(2) .
C14 C14 1.399(3) 4_565
C14 N4 1.4268(19) .
C15 C16 1.391(2) .
C15 H15 0.9500 .
C16 C16 1.404(3) 4_565
C16 C17 1.510(2) .
C17 H17A 0.9800 .
C17 H17B 0.9800 .
C17 H17C 0.9800 .
C18 C18 1.394(3) 4_565
C18 C19 1.394(2) .
C18 N1 1.4318(18) .
C19 C20 1.393(2) .
C19 H19 0.9500 .
C20 C20 1.403(3) 4_565
C20 C21 1.515(2) .
C21 H21A 0.9800 .
C21 H21B 0.9800 .
C21 H21C 0.9800 .
N5 C22 1.152(3) .
N5 C23 1.473(3) .
C22 Cr1 2.4895(16) 4_565
C22 Cr1 2.4896(16) .
C23 C25B 1.429(9) 4_565
C23 C25B 1.429(9) .
C23 C25A 1.472(4) .
C23 C25A 1.472(4) 4_565
C23 C24A 1.571(5) .
C23 C24B 1.703(11) .
C24A H24A 0.977(10) .
C24A H24B 0.976(10) .
C25A H25A 0.9800 .
C25A H25B 0.9800 .
C25A H25C 0.9800 .
C24B H24C 0.975(10) .
C24B H24D 0.980(10) .
C25B H25D 0.9800 .
C25B H25E 0.9800 .
C25B H25F 0.9800 .
C26 C27 1.379(3) .
C26 C27 1.379(3) 4_565
C26 H26 0.9500 .
C27 C28 1.379(3) .
C27 H27 0.9500 .
C28 C29 1.382(3) .
C28 H28 0.9500 .
C29 C28 1.382(3) 4_565
C29 H29 0.9500 .
C30 C31 1.372(3) .
C30 C32 1.376(3) .
C30 H30 0.9500 .
C31 C32 1.368(4) 3_676
C31 H31 0.9500 .
C32 C31 1.368(4) 3_676
C32 H32 0.9500 .
N1 Cr1 2.1390(12) .
N2 Cr1 2.0104(12) .
N3 Cr1 2.0086(12) .
N4 Cr1 2.1528(13) .

loop_
_geom_torsion_atom_site_label_1
_geom_torsion_atom_site_label_2
_geom_torsion_atom_site_label_3
_geom_torsion_atom_site_label_4
_geom_torsion
_geom_torsion_site_symmetry_1
_geom_torsion_site_symmetry_4
N1 C1 C2 N2 -1.9(2) . .
N1 C1 C2 C3 -168.88(16) . .
N2 C2 C3 C4 -1.34(18) . .
C1 C2 C3 C4 166.13(17) . .
C2 C3 C4 C5 0.05(18) . .
C3 C4 C5 N2 1.29(18) . .
C3 C4 C5 C6 179.70(15) . .
N2 C5 C6 C9 -40.9(2) . .
C4 C5 C6 C9 140.91(16) . .
N2 C5 C6 C8 -162.51(14) . .
C4 C5 C6 C8 19.2(2) . .
N2 C5 C6 C7 78.96(17) . .
C4 C5 C6 C7 -99.28(19) . .
C5 C6 C9 N3 38.3(2) . .
C8 C6 C9 N3 160.20(15) . .
C7 C6 C9 N3 -80.34(18) . .
C5 C6 C9 C10 -142.21(17) . .
C8 C6 C9 C10 -20.4(2) . .
C7 C6 C9 C10 99.1(2) . .
N3 C9 C10 C11 -0.9(2) . .
C6 C9 C10 C11 179.56(16) . .
C9 C10 C11 C12 0.4(2) . .
C10 C11 C12 N3 0.3(2) . .
C10 C11 C12 C13 -171.83(19) . .
N3 C12 C13 N4 -0.2(2) . .
C11 C12 C13 N4 171.61(19) . .
C14 C14 C15 C16 1.45(19) 4_565 .
N4 C14 C15 C16 -174.62(14) . .
C14 C15 C16 C16 -1.45(19) . 4_565
C14 C15 C16 C17 175.56(16) . .
C18 C18 C19 C20 -1.28(18) 4_565 .
N1 C18 C19 C20 173.81(14) . .
C18 C19 C20 C20 1.28(18) . 4_565
C18 C19 C20 C21 -177.32(15) . .
C27 C26 C27 C28 1.1(4) 4_565 .
C26 C27 C28 C29 0.1(4) . .
C27 C28 C29 C28 -1.3(4) . 4_565
C32 C30 C31 C32 -0.3(4) . 3_676
C31 C30 C32 C31 0.3(4) . 3_676
C2 C1 N1 C18 174.48(13) . .
C2 C1 N1 Cr1 6.77(17) . .
C18 C18 N1 C1 119.08(11) 4_565 .
C19 C18 N1 C1 -55.95(18) . .
C18 C18 N1 Cr1 -76.79(12) 4_565 .
C19 C18 N1 Cr1 108.19(15) . .
C4 C5 N2 C2 -2.11(17) . .
C6 C5 N2 C2 179.33(13) . .
C4 C5 N2 Cr1 -160.38(12) . .
C6 C5 N2 Cr1 21.1(2) . .
C3 C2 N2 C5 2.16(17) . .
C1 C2 N2 C5 -167.87(13) . .
C3 C2 N2 Cr1 165.54(10) . .
C1 C2 N2 Cr1 -4.49(17) . .
C10 C9 N3 C12 1.15(18) . .
C6 C9 N3 C12 -179.31(14) . .
C10 C9 N3 Cr1 164.93(13) . .
C6 C9 N3 Cr1 -15.5(2) . .
C11 C12 N3 C9 -0.94(19) . .
C13 C12 N3 C9 172.92(14) . .
C11 C12 N3 Cr1 -168.58(11) . .
C13 C12 N3 Cr1 5.27(18) . .
C12 C13 N4 C14 -173.11(14) . .
C12 C13 N4 Cr1 -4.49(19) . .
C15 C14 N4 C13 55.52(19) . .
C14 C14 N4 C13 -120.42(12) 4_565 .
C15 C14 N4 Cr1 -109.85(15) . .
C14 C14 N4 Cr1 74.21(13) 4_565 .
